data_2239220
loop_
_publ_author_name
'Liu, Yu-Tao'
'Chu, Gang'

_publ_section_title
;
 (<i>Z</i>)-5-(3,4,5-Trimethoxystyryl)-2,3-dihydrothieno[3,4-<i>b</i>][1,4]dioxine
;
_journal_issue 4
_journal_name_full 'Acta Crystallographica Section E'
_journal_page_first o384
_journal_paper_doi 10.1107/S1600536814004437
_journal_volume 70
_journal_year 2014
_chemical_formula_iupac 'C17 H18 O5 S'
_chemical_formula_moiety 'C17 H18 O5 S'
_chemical_formula_sum 'C17 H18 O5 S'
_chemical_formula_weight 334.37
_chemical_name_systematic (<i>Z</i>)-5-(3,4,5-Trimethoxystyryl)-2,3-dihydrothieno[3,4-<i>b</i>][1,4]dioxine
_space_group_IT_number 2
_symmetry_cell_setting triclinic
_symmetry_space_group_name_Hall '-P 1'
_symmetry_space_group_name_H-M 'P -1'
_atom_sites_solution_hydrogens geom
_atom_sites_solution_primary direct
_atom_sites_solution_secondary difmap
_audit_creation_method SHELXL-97
_cell_angle_alpha 88.7740(10)
_cell_angle_beta 85.484(3)
_cell_angle_gamma 76.422(2)
_cell_formula_units_Z 2
_cell_length_a 8.197(2)
_cell_length_b 8.4527(15)
_cell_length_c 11.835(3)
_cell_measurement_reflns_used 3471
_cell_measurement_temperature 296(2)
_cell_measurement_theta_max 28.3
_cell_measurement_theta_min 2.5
_cell_volume 794.6(3)
_computing_cell_refinement 'SAINT (Bruker, 2008)'
_computing_data_collection 'SMART (Bruker, 2008)'
_computing_data_reduction 'SAINT (Bruker, 2008)'
_computing_molecular_graphics 'SHELXTL (Sheldrick, 2008)'
_computing_publication_material 'SHELXL97 (Sheldrick, 2008)'
_computing_structure_refinement 'SHELXL97 (Sheldrick, 2008)'
_computing_structure_solution 'SHELXS97 (Sheldrick, 2008)'
_diffrn_ambient_temperature 296(2)
_diffrn_measured_fraction_theta_full 0.979
_diffrn_measured_fraction_theta_max 0.979
_diffrn_measurement_device_type 'Bruker SMART CCD'
_diffrn_measurement_method \w
_diffrn_radiation_monochromator graphite
_diffrn_radiation_source 'fine-focus sealed tube'
_diffrn_radiation_type MoK\a
_diffrn_radiation_wavelength 0.71073
_diffrn_reflns_av_R_equivalents 0.1585
_diffrn_reflns_av_sigmaI/netI 0.0993
_diffrn_reflns_limit_h_max 5
_diffrn_reflns_limit_h_min -10
_diffrn_reflns_limit_k_max 10
_diffrn_reflns_limit_k_min -10
_diffrn_reflns_limit_l_max 14
_diffrn_reflns_limit_l_min -14
_diffrn_reflns_number 4342
_diffrn_reflns_theta_full 25.99
_diffrn_reflns_theta_max 25.99
_diffrn_reflns_theta_min 2.48
_diffrn_standards_decay_% 0
_exptl_absorpt_coefficient_mu 0.227
_exptl_absorpt_correction_T_max 0.9854
_exptl_absorpt_correction_T_min 0.9625
_exptl_absorpt_correction_type multi-scan
_exptl_absorpt_process_details '(SADABS; Bruker, 2008)'
_exptl_crystal_colour colorless
_exptl_crystal_density_diffrn 1.397
_exptl_crystal_density_method 'not measured'
_exptl_crystal_description block
_exptl_crystal_F_000 352
_exptl_crystal_size_max 0.30
_exptl_crystal_size_mid 0.28
_exptl_crystal_size_min 0.26
_refine_diff_density_max 0.574
_refine_diff_density_min -0.686
_refine_ls_extinction_coef 0.75(5)
_refine_ls_extinction_expression Fc^*^=kFc[1+0.001xFc^2^\l^3^/sin(2\q)]^-1/4^
_refine_ls_extinction_method 'SHELXL97 (Sheldrick, 2008)'
_refine_ls_goodness_of_fit_ref 0.988
_refine_ls_hydrogen_treatment constr
_refine_ls_matrix_type full
_refine_ls_number_parameters 212
_refine_ls_number_reflns 3059
_refine_ls_number_restraints 0
_refine_ls_restrained_S_all 0.988
_refine_ls_R_factor_all 0.0696
_refine_ls_R_factor_gt 0.0658
_refine_ls_shift/su_max 0.000
_refine_ls_shift/su_mean 0.000
_refine_ls_structure_factor_coef Fsqd
_refine_ls_weighting_details 'calc w=1/[\s^2^(Fo^2^)+(0.1373P)^2^+0.0901P] where P=(Fo^2^+2Fc^2^)/3'
_refine_ls_weighting_scheme calc
_refine_ls_wR_factor_gt 0.1743
_refine_ls_wR_factor_ref 0.1794
_reflns_number_gt 2766
_reflns_number_total 3059
_reflns_threshold_expression I>2\s(I)
_cod_data_source_file hb7200sup1.cif
_cod_data_source_block I
_cod_database_code 2239220
_cod_database_fobs_code 2239220

loop_
_symmetry_equiv_pos_as_xyz
'x, y, z'
'-x, -y, -z'

loop_
_atom_site_type_symbol
_atom_site_label
_atom_site_fract_x
_atom_site_fract_y
_atom_site_fract_z
_atom_site_U_iso_or_equiv
_atom_site_adp_type
_atom_site_calc_flag
_atom_site_refinement_flags
_atom_site_occupancy
_atom_site_symmetry_multiplicity
C C1 0.7976(2) 0.5843(2) 0.05341(13) 0.0332(4) Uani d . 1 1
H H1 0.7750 0.6054 -0.0219 0.040 Uiso calc R 1 1
C C2 0.8766(2) 0.6846(2) 0.10955(14) 0.0341(4) Uani d . 1 1
C C3 0.9126(2) 0.6527(2) 0.22295(14) 0.0346(4) Uani d . 1 1
C C4 0.8656(2) 0.5213(2) 0.27815(13) 0.0339(4) Uani d . 1 1
C C5 0.7875(2) 0.4201(2) 0.22159(13) 0.0339(4) Uani d . 1 1
H H5 0.7591 0.3311 0.2588 0.041 Uiso calc R 1 1
C C6 0.75215(19) 0.4526(2) 0.10883(13) 0.0319(4) Uani d . 1 1
C C7 0.6789(2) 0.3434(2) 0.04398(13) 0.0358(4) Uani d . 1 1
H H7 0.7074 0.3418 -0.0337 0.043 Uiso calc R 1 1
C C8 0.5779(2) 0.2464(2) 0.07919(14) 0.0362(4) Uani d . 1 1
H H8 0.5606 0.1761 0.0243 0.043 Uiso calc R 1 1
C C9 0.4900(2) 0.2326(2) 0.19020(14) 0.0354(4) Uani d . 1 1
C C10 0.3068(3) 0.2738(3) 0.37088(18) 0.0544(6) Uani d . 1 1
H H10 0.2395 0.3115 0.4362 0.065 Uiso calc R 1 1
C C11 0.3539(2) 0.1146(3) 0.33906(15) 0.0439(5) Uani d . 1 1
C C12 0.4559(2) 0.0932(2) 0.23456(13) 0.0340(4) Uani d . 1 1
C C13 0.4314(3) -0.1752(2) 0.23211(18) 0.0548(6) Uani d . 1 1
H H13A 0.4955 -0.2826 0.2088 0.066 Uiso calc R 1 1
H H13B 0.3206 -0.1585 0.2040 0.066 Uiso calc R 1 1
C C14 0.4144(4) -0.1663(3) 0.3584(2) 0.0671(7) Uani d . 1 1
H H14A 0.3653 -0.2536 0.3888 0.081 Uiso calc R 1 1
H H14B 0.5250 -0.1809 0.3865 0.081 Uiso calc R 1 1
C C15 0.8706(3) 0.8662(2) -0.04727(16) 0.0465(5) Uani d . 1 1
H H15A 0.9172 0.7818 -0.1016 0.070 Uiso calc R 1 1
H H15B 0.9068 0.9631 -0.0697 0.070 Uiso calc R 1 1
H H15C 0.7500 0.8883 -0.0437 0.070 Uiso calc R 1 1
C C16 0.9071(3) 0.9017(3) 0.3128(2) 0.0597(6) Uani d . 1 1
H H16A 0.8508 0.9574 0.2502 0.090 Uiso calc R 1 1
H H16B 0.9818 0.9629 0.3387 0.090 Uiso calc R 1 1
H H16C 0.8253 0.8909 0.3734 0.090 Uiso calc R 1 1
C C17 0.8570(3) 0.3659(3) 0.44741(16) 0.0570(6) Uani d . 1 1
H H17A 0.7378 0.3771 0.4470 0.085 Uiso calc R 1 1
H H17B 0.8873 0.3637 0.5243 0.085 Uiso calc R 1 1
H H17C 0.9152 0.2664 0.4103 0.085 Uiso calc R 1 1
O O1 0.92692(17) 0.81485(16) 0.06163(10) 0.0434(4) Uani d . 1 1
O O2 1.00158(17) 0.74368(16) 0.27742(11) 0.0449(4) Uani d . 1 1
O O3 0.90251(18) 0.49911(17) 0.38942(10) 0.0426(4) Uani d . 1 1
O O4 0.3099(2) -0.0118(2) 0.39693(13) 0.0637(5) Uani d . 1 1
O O5 0.51392(17) -0.05526(15) 0.18353(10) 0.0418(4) Uani d . 1 1
S S1 0.38731(7) 0.39573(6) 0.27505(5) 0.0536(3) Uani d . 1 1

loop_
_atom_site_aniso_label
_atom_site_aniso_U_11
_atom_site_aniso_U_22
_atom_site_aniso_U_33
_atom_site_aniso_U_12
_atom_site_aniso_U_13
_atom_site_aniso_U_23
C1 0.0339(8) 0.0410(9) 0.0268(7) -0.0138(7) 0.0016(6) -0.0030(6)
C2 0.0317(8) 0.0386(9) 0.0341(8) -0.0145(7) 0.0038(6) -0.0020(7)
C3 0.0356(8) 0.0388(9) 0.0329(8) -0.0154(7) -0.0012(6) -0.0075(7)
C4 0.0352(8) 0.0407(9) 0.0268(8) -0.0111(7) 0.0003(6) -0.0067(6)
C5 0.0393(9) 0.0349(8) 0.0301(8) -0.0149(7) 0.0010(6) -0.0021(6)
C6 0.0315(8) 0.0367(8) 0.0289(7) -0.0119(6) 0.0029(6) -0.0069(6)
C7 0.0449(9) 0.0405(9) 0.0253(7) -0.0174(7) 0.0006(6) -0.0057(6)
C8 0.0430(9) 0.0380(9) 0.0314(8) -0.0172(7) 0.0007(6) -0.0084(6)
C9 0.0344(8) 0.0391(9) 0.0347(8) -0.0130(7) 0.0016(6) -0.0094(7)
C10 0.0538(11) 0.0611(13) 0.0480(11) -0.0191(10) 0.0214(9) -0.0226(9)
C11 0.0442(10) 0.0529(11) 0.0366(9) -0.0185(8) 0.0090(7) -0.0094(8)
C12 0.0341(8) 0.0391(9) 0.0300(8) -0.0121(7) 0.0030(6) -0.0093(6)
C13 0.0737(14) 0.0382(10) 0.0539(12) -0.0231(10) 0.0185(10) -0.0036(8)
C14 0.0922(18) 0.0546(13) 0.0543(13) -0.0253(13) 0.0184(12) 0.0081(10)
C15 0.0553(11) 0.0502(11) 0.0403(9) -0.0253(9) -0.0041(8) 0.0072(8)
C16 0.0674(14) 0.0547(12) 0.0625(13) -0.0240(11) -0.0031(10) -0.0239(10)
C17 0.0788(15) 0.0702(14) 0.0343(9) -0.0404(12) -0.0135(9) 0.0104(9)
O1 0.0514(8) 0.0488(8) 0.0388(7) -0.0296(6) -0.0044(5) 0.0062(6)
O2 0.0485(8) 0.0448(8) 0.0480(7) -0.0216(6) -0.0104(6) -0.0074(6)
O3 0.0574(8) 0.0486(7) 0.0284(6) -0.0242(6) -0.0078(5) -0.0003(5)
O4 0.0793(11) 0.0662(10) 0.0479(8) -0.0317(9) 0.0283(7) -0.0076(7)
O5 0.0534(8) 0.0344(7) 0.0382(7) -0.0164(6) 0.0142(5) -0.0073(5)
S1 0.0570(4) 0.0406(4) 0.0624(4) -0.0154(3) 0.0180(3) -0.0209(2)

loop_
_atom_type_symbol
_atom_type_description
_atom_type_scat_dispersion_real
_atom_type_scat_dispersion_imag
_atom_type_scat_source
C C 0.0033 0.0016 'International Tables Vol C Tables 4.2.6.8 and 6.1.1.4'
H H 0.0000 0.0000 'International Tables Vol C Tables 4.2.6.8 and 6.1.1.4'
O O 0.0106 0.0060 'International Tables Vol C Tables 4.2.6.8 and 6.1.1.4'
S S 0.1246 0.1234 'International Tables Vol C Tables 4.2.6.8 and 6.1.1.4'

loop_
_geom_angle_atom_site_label_1
_geom_angle_atom_site_label_2
_geom_angle_atom_site_label_3
_geom_angle
C2 C1 C6 120.60(14)
C2 C1 H1 119.7
C6 C1 H1 119.7
O1 C2 C1 124.50(15)
O1 C2 C3 115.47(14)
C1 C2 C3 120.02(15)
O2 C3 C4 120.04(14)
O2 C3 C2 120.78(15)
C4 C3 C2 119.08(14)
O3 C4 C3 115.81(14)
O3 C4 C5 123.31(15)
C3 C4 C5 120.88(14)
C4 C5 C6 119.71(15)
C4 C5 H5 120.1
C6 C5 H5 120.1
C1 C6 C5 119.70(14)
C1 C6 C7 118.70(14)
C5 C6 C7 121.44(14)
C8 C7 C6 130.10(14)
C8 C7 H7 115.0
C6 C7 H7 115.0
C7 C8 C9 130.45(14)
C7 C8 H8 114.8
C9 C8 H8 114.8
C12 C9 C8 125.05(15)
C12 C9 S1 109.52(12)
C8 C9 S1 124.81(13)
C11 C10 S1 111.34(14)
C11 C10 H10 124.3
S1 C10 H10 124.3
O4 C11 C10 125.54(17)
O4 C11 C12 122.54(17)
C10 C11 C12 111.91(18)
C9 C12 O5 123.02(14)
C9 C12 C11 114.32(16)
O5 C12 C11 122.66(16)
O5 C13 C14 111.46(17)
O5 C13 H13A 109.3
C14 C13 H13A 109.3
O5 C13 H13B 109.3
C14 C13 H13B 109.3
H13A C13 H13B 108.0
O4 C14 C13 111.1(2)
O4 C14 H14A 109.4
C13 C14 H14A 109.4
O4 C14 H14B 109.4
C13 C14 H14B 109.4
H14A C14 H14B 108.0
O1 C15 H15A 109.5
O1 C15 H15B 109.5
H15A C15 H15B 109.5
O1 C15 H15C 109.5
H15A C15 H15C 109.5
H15B C15 H15C 109.5
O2 C16 H16A 109.5
O2 C16 H16B 109.5
H16A C16 H16B 109.5
O2 C16 H16C 109.5
H16A C16 H16C 109.5
H16B C16 H16C 109.5
O3 C17 H17A 109.5
O3 C17 H17B 109.5
H17A C17 H17B 109.5
O3 C17 H17C 109.5
H17A C17 H17C 109.5
H17B C17 H17C 109.5
C2 O1 C15 117.07(13)
C3 O2 C16 114.95(14)
C4 O3 C17 117.00(13)
C11 O4 C14 111.51(15)
C12 O5 C13 112.21(13)
C10 S1 C9 92.85(9)

loop_
_geom_bond_atom_site_label_1
_geom_bond_atom_site_label_2
_geom_bond_distance
C1 C2 1.389(2)
C1 C6 1.391(2)
C1 H1 0.9300
C2 O1 1.3611(19)
C2 C3 1.404(2)
C3 O2 1.3778(18)
C3 C4 1.392(2)
C4 O3 1.3734(19)
C4 C5 1.393(2)
C5 C6 1.396(2)
C5 H5 0.9300
C6 C7 1.471(2)
C7 C8 1.335(2)
C7 H7 0.9300
C8 C9 1.464(2)
C8 H8 0.9300
C9 C12 1.359(2)
C9 S1 1.7322(17)
C10 C11 1.363(3)
C10 S1 1.713(2)
C10 H10 0.9300
C11 O4 1.360(2)
C11 C12 1.427(2)
C12 O5 1.368(2)
C13 O5 1.432(2)
C13 C14 1.492(3)
C13 H13A 0.9700
C13 H13B 0.9700
C14 O4 1.444(3)
C14 H14A 0.9700
C14 H14B 0.9700
C15 O1 1.428(2)
C15 H15A 0.9600
C15 H15B 0.9600
C15 H15C 0.9600
C16 O2 1.431(3)
C16 H16A 0.9600
C16 H16B 0.9600
C16 H16C 0.9600
C17 O3 1.415(2)
C17 H17A 0.9600
C17 H17B 0.9600
C17 H17C 0.9600

loop_
_geom_hbond_atom_site_label_D
_geom_hbond_atom_site_label_H
_geom_hbond_atom_site_label_A
_geom_hbond_site_symmetry_A
_geom_hbond_distance_DH
_geom_hbond_distance_HA
_geom_hbond_distance_DA
_geom_hbond_angle_DHA
_geom_hbond_publ_flag
C15 H15B O1 2_775 0.96 2.57 3.477(3) 157 yes
C17 H17B O3 2_766 0.96 2.57 3.266(3) 129 yes

loop_
_geom_torsion_atom_site_label_1
_geom_torsion_atom_site_label_2
_geom_torsion_atom_site_label_3
_geom_torsion_atom_site_label_4
_geom_torsion
C6 C1 C2 O1 179.31(15)
C6 C1 C2 C3 0.5(2)
O1 C2 C3 O2 -3.6(2)
C1 C2 C3 O2 175.28(15)
O1 C2 C3 C4 -179.85(14)
C1 C2 C3 C4 -1.0(3)
O2 C3 C4 O3 4.7(2)
C2 C3 C4 O3 -179.03(15)
O2 C3 C4 C5 -174.82(15)
C2 C3 C4 C5 1.5(3)
O3 C4 C5 C6 179.03(15)
C3 C4 C5 C6 -1.5(3)
C2 C1 C6 C5 -0.6(2)
C2 C1 C6 C7 -176.03(15)
C4 C5 C6 C1 1.0(2)
C4 C5 C6 C7 176.38(15)
C1 C6 C7 C8 -155.46(19)
C5 C6 C7 C8 29.2(3)
C6 C7 C8 C9 9.0(3)
C7 C8 C9 C12 -148.21(19)
C7 C8 C9 S1 41.8(3)
S1 C10 C11 O4 -179.73(16)
S1 C10 C11 C12 -0.5(2)
C8 C9 C12 O5 5.9(3)
S1 C9 C12 O5 177.21(13)
C8 C9 C12 C11 -173.91(17)
S1 C9 C12 C11 -2.66(19)
O4 C11 C12 C9 -178.64(16)
C10 C11 C12 C9 2.1(2)
O4 C11 C12 O5 1.5(3)
C10 C11 C12 O5 -177.77(17)
O5 C13 C14 O4 63.0(3)
C1 C2 O1 C15 10.4(3)
C3 C2 O1 C15 -170.77(16)
C4 C3 O2 C16 -106.9(2)
C2 C3 O2 C16 76.9(2)
C3 C4 O3 C17 -179.64(17)
C5 C4 O3 C17 -0.2(3)
C10 C11 O4 C14 -164.6(2)
C12 C11 O4 C14 16.3(3)
C13 C14 O4 C11 -46.7(3)
C9 C12 O5 C13 -166.87(17)
C11 C12 O5 C13 13.0(2)
C14 C13 O5 C12 -43.6(2)
C11 C10 S1 C9 -0.85(18)
C12 C9 S1 C10 2.00(14)
C8 C9 S1 C10 173.28(16)
